data_4104658
loop_
_publ_author_name
'Noah Z. Burns'
'Irina N. Krylova'
'Rami N. Hannoush'
'Phil S. Baran'

_publ_section_title
;
 Scalable Total Synthesis and Biological Evaluation of Haouamine A and Its
 Atropisomer
;
_journal_name_full 'Journal of the American Chemical Society'
_journal_page_first 9172
_journal_page_last 9173
_journal_paper_doi 10.1021/ja903745s
_journal_volume 131
_journal_year 2009
_chemical_formula_sum 'C35 H35 N O4'
_chemical_formula_weight 533.64
_chemical_name_systematic
; 
 ? 
;
_space_group_IT_number 4
_symmetry_cell_setting monoclinic
_symmetry_space_group_name_Hall 'P 2yb'
_symmetry_space_group_name_H-M 'P 1 21 1'
_atom_sites_solution_hydrogens geom
_atom_sites_solution_primary direct
_atom_sites_solution_secondary difmap
_audit_creation_method SHELXL-97
_cell_angle_alpha 90.00
_cell_angle_beta 93.972(2)
_cell_angle_gamma 90.00
_cell_formula_units_Z 2
_cell_length_a 7.6820(2)
_cell_length_b 16.3750(5)
_cell_length_c 10.8454(3)
_cell_measurement_reflns_used 5878
_cell_measurement_temperature 100(2)
_cell_measurement_theta_max 65.15
_cell_measurement_theta_min 2.70
_cell_volume 1361.00(7)
_computing_cell_refinement 'Bruker SAINT'
_computing_data_collection 'Bruker APEX2'
_computing_data_reduction 'Bruker SAINT'
_computing_molecular_graphics 'Bruker SHELXTL'
_computing_publication_material 'Bruker SHELXTL'
_computing_structure_refinement 'SHELXL-97 (Sheldrick, 1997)'
_computing_structure_solution 'SHELXS-97 (Sheldrick, 1990)'
_diffrn_ambient_temperature 100(2)
_diffrn_measured_fraction_theta_full 0.988
_diffrn_measured_fraction_theta_max 0.987
_diffrn_measurement_device_type 'Bruker APEX-II CCD'
_diffrn_measurement_method '\f and \w scans'
_diffrn_radiation_monochromator graphite
_diffrn_radiation_source 'fine-focus sealed tube'
_diffrn_radiation_type CuK\a
_diffrn_radiation_wavelength 1.54178
_diffrn_reflns_av_R_equivalents 0.0184
_diffrn_reflns_av_sigmaI/netI 0.0248
_diffrn_reflns_limit_h_max 9
_diffrn_reflns_limit_h_min -8
_diffrn_reflns_limit_k_max 18
_diffrn_reflns_limit_k_min -19
_diffrn_reflns_limit_l_max 10
_diffrn_reflns_limit_l_min -12
_diffrn_reflns_number 7431
_diffrn_reflns_theta_full 55.00
_diffrn_reflns_theta_max 65.21
_diffrn_reflns_theta_min 4.09
_exptl_absorpt_coefficient_mu 0.670
_exptl_absorpt_correction_T_max 0.9180
_exptl_absorpt_correction_T_min 0.8092
_exptl_absorpt_correction_type multi-scan
_exptl_absorpt_process_details sadabs
_exptl_crystal_colour plate
_exptl_crystal_density_diffrn 1.302
_exptl_crystal_description colorless
_exptl_crystal_F_000 568
_exptl_crystal_size_max 0.33
_exptl_crystal_size_mid 0.30
_exptl_crystal_size_min 0.13
_refine_diff_density_max 0.124
_refine_diff_density_min -0.148
_refine_diff_density_rms 0.028
_refine_ls_abs_structure_details 'Flack H D (1983), Acta Cryst. A39, 876-881'
_refine_ls_abs_structure_Flack 0.08(17)
_refine_ls_extinction_coef 0.0045(4)
_refine_ls_extinction_expression Fc^*^=kFc[1+0.001xFc^2^\l^3^/sin(2\q)]^-1/4^
_refine_ls_extinction_method SHELXL
_refine_ls_goodness_of_fit_ref 1.021
_refine_ls_hydrogen_treatment mixed
_refine_ls_matrix_type full
_refine_ls_number_parameters 365
_refine_ls_number_reflns 3812
_refine_ls_number_restraints 1
_refine_ls_restrained_S_all 1.020
_refine_ls_R_factor_all 0.0303
_refine_ls_R_factor_gt 0.0282
_refine_ls_shift/su_max 0.001
_refine_ls_shift/su_mean 0.000
_refine_ls_structure_factor_coef Fsqd
_refine_ls_weighting_details 'calc w=1/[\s^2^(Fo^2^)+(0.0492P)^2^+0.1236P] where P=(Fo^2^+2Fc^2^)/3'
_refine_ls_weighting_scheme calc
_refine_ls_wR_factor_gt 0.0750
_refine_ls_wR_factor_ref 0.0772
_reflns_number_gt 3636
_reflns_number_total 3812
_reflns_threshold_expression >2sigma(I)
_cod_data_source_file ja903745s_si_002.cif
_cod_data_source_block baran82
_cod_database_code 4104658

loop_
_symmetry_equiv_pos_as_xyz
'x, y, z'
'-x, y+1/2, -z'

loop_
_atom_site_label
_atom_site_type_symbol
_atom_site_fract_x
_atom_site_fract_y
_atom_site_fract_z
_atom_site_U_iso_or_equiv
_atom_site_adp_type
_atom_site_occupancy
_atom_site_symmetry_multiplicity
_atom_site_calc_flag
_atom_site_refinement_flags
O1 O -0.0587(2) 0.77752(9) 0.89133(11) 0.0496(4) Uani 1 1 d .
O2 O 0.00448(17) 0.82020(8) 0.19379(11) 0.0373(3) Uani 1 1 d .
O3 O -0.38602(19) 1.15539(9) 0.14172(14) 0.0512(4) Uani 1 1 d .
O4 O -0.0823(2) 1.04950(9) 0.61926(13) 0.0502(4) Uani 1 1 d .
N1 N 0.34651(18) 0.90534(9) 0.36034(13) 0.0309(3) Uani 1 1 d .
C1 C -0.1497(3) 0.71463(13) 0.95006(17) 0.0418(5) Uani 1 1 d .
H1A H -0.2737 0.7167 0.9220 0.063 Uiso 1 1 calc R
H1B H -0.1368 0.7223 1.0398 0.063 Uiso 1 1 calc R
H1C H -0.1014 0.6615 0.9289 0.063 Uiso 1 1 calc R
C2 C -0.0670(2) 0.77855(11) 0.76542(15) 0.0320(4) Uani 1 1 d .
C3 C 0.0216(2) 0.84284(11) 0.71307(15) 0.0316(4) Uani 1 1 d .
H3 H 0.0799 0.8823 0.7651 0.038 Uiso 1 1 calc R
C4 C 0.0254(2) 0.84966(10) 0.58608(14) 0.0273(3) Uani 1 1 d .
C5 C 0.1279(2) 0.91712(10) 0.52528(14) 0.0286(4) Uani 1 1 d .
C6 C 0.0197(2) 0.95241(11) 0.41692(14) 0.0273(3) Uani 1 1 d .
H6 H -0.1039 0.9493 0.4155 0.033 Uiso 1 1 calc R
C7 C 0.0930(2) 0.98758(10) 0.32392(14) 0.0275(3) Uani 1 1 d .
C8 C -0.0162(2) 1.01585(10) 0.21381(15) 0.0271(3) Uani 1 1 d .
C9 C 0.0043(2) 0.98303(11) 0.09618(15) 0.0301(4) Uani 1 1 d .
C10 C 0.1403(2) 0.92140(10) 0.07747(15) 0.0317(4) Uani 1 1 d .
C11 C 0.1355(2) 0.84248(11) 0.14639(15) 0.0321(4) Uani 1 1 d .
C12 C -0.1523(2) 0.72053(11) 0.69087(16) 0.0312(4) Uani 1 1 d .
H12 H -0.2114 0.6762 0.7260 0.037 Uiso 1 1 calc R
C13 C -0.1497(2) 0.72843(11) 0.56334(16) 0.0351(4) Uani 1 1 d .
H13 H -0.2091 0.6893 0.5112 0.042 Uiso 1 1 calc R
C14 C -0.0627(2) 0.79182(11) 0.51092(16) 0.0331(4) Uani 1 1 d .
H14 H -0.0628 0.7961 0.4236 0.040 Uiso 1 1 calc R
C15 C 0.1886(2) 0.98462(11) 0.61491(15) 0.0342(4) Uani 1 1 d .
C16 C 0.0900(3) 1.04858(12) 0.65725(16) 0.0415(5) Uani 1 1 d .
C17 C 0.1724(4) 1.10763(14) 0.73435(19) 0.0604(7) Uani 1 1 d .
H17 H 0.1080 1.1526 0.7626 0.072 Uiso 1 1 calc R
C18 C 0.3490(4) 1.09977(17) 0.7690(2) 0.0679(8) Uani 1 1 d .
H18 H 0.4044 1.1398 0.8216 0.081 Uiso 1 1 calc R
C19 C 0.4458(3) 1.03547(17) 0.72925(18) 0.0585(7) Uani 1 1 d .
H19 H 0.5658 1.0301 0.7555 0.070 Uiso 1 1 calc R
C20 C 0.3642(3) 0.97871(14) 0.64991(16) 0.0427(5) Uani 1 1 d .
C21 C 0.4427(3) 0.90675(16) 0.59096(18) 0.0493(5) Uani 1 1 d .
H21A H 0.4635 0.8620 0.6515 0.059 Uiso 1 1 calc R
H21B H 0.5550 0.9216 0.5573 0.059 Uiso 1 1 calc R
C22 C 0.3077(2) 0.88053(11) 0.48574(15) 0.0322(4) Uani 1 1 d .
H22 H 0.2986 0.8196 0.4872 0.039 Uiso 1 1 calc R
C23 C 0.2891(2) 0.98822(11) 0.32873(15) 0.0309(4) Uani 1 1 d .
H23A H 0.3298 1.0044 0.2476 0.037 Uiso 1 1 calc R
H23B H 0.3365 1.0274 0.3920 0.037 Uiso 1 1 calc R
C24 C 0.2619(3) 0.93098(12) -0.00459(16) 0.0380(4) Uani 1 1 d .
H24 H 0.2559 0.9784 -0.0553 0.046 Uiso 1 1 calc R
C25 C 0.4059(3) 0.87163(14) -0.02088(18) 0.0477(5) Uani 1 1 d .
H25A H 0.5084 0.9008 -0.0496 0.057 Uiso 1 1 calc R
H25B H 0.3676 0.8309 -0.0845 0.057 Uiso 1 1 calc R
C26 C 0.4568(3) 0.82815(13) 0.10124(18) 0.0445(5) Uani 1 1 d .
H26 H 0.5410 0.7837 0.0839 0.053 Uiso 1 1 calc R
C27 C 0.5519(3) 0.88902(15) 0.19138(19) 0.0455(5) Uani 1 1 d .
H27A H 0.6787 0.8831 0.1826 0.055 Uiso 1 1 calc R
H27B H 0.5191 0.9448 0.1632 0.055 Uiso 1 1 calc R
C28 C 0.5226(2) 0.88385(14) 0.32929(17) 0.0429(5) Uani 1 1 d .
H28A H 0.5483 0.8275 0.3580 0.052 Uiso 1 1 calc R
H28B H 0.6066 0.9207 0.3749 0.052 Uiso 1 1 calc R
C29 C 0.2925(3) 0.78806(12) 0.14492(19) 0.0417(5) Uani 1 1 d .
H29A H 0.2624 0.7408 0.0906 0.050 Uiso 1 1 calc R
H29B H 0.3193 0.7667 0.2295 0.050 Uiso 1 1 calc R
C30 C -0.1091(3) 1.01026(12) -0.00213(16) 0.0384(4) Uani 1 1 d .
H30 H -0.0973 0.9891 -0.0827 0.046 Uiso 1 1 calc R
C31 C -0.2371(3) 1.06710(13) 0.01558(17) 0.0430(5) Uani 1 1 d .
H31 H -0.3128 1.0844 -0.0524 0.052 Uiso 1 1 calc R
C32 C -0.2559(2) 1.09910(12) 0.13219(18) 0.0378(4) Uani 1 1 d .
C33 C -0.3988(3) 1.19143(14) 0.2591(2) 0.0508(5) Uani 1 1 d .
H33A H -0.4263 1.1493 0.3189 0.076 Uiso 1 1 calc R
H33B H -0.4914 1.2327 0.2541 0.076 Uiso 1 1 calc R
H33C H -0.2875 1.2173 0.2858 0.076 Uiso 1 1 calc R
C34 C -0.1466(2) 1.07309(11) 0.23079(16) 0.0323(4) Uani 1 1 d .
H34 H -0.1604 1.0944 0.3110 0.039 Uiso 1 1 calc R
C35 C -0.1759(4) 1.12220(15) 0.6368(3) 0.0819(10) Uani 1 1 d .
H35A H -0.1970 1.1280 0.7245 0.123 Uiso 1 1 calc R
H35B H -0.2877 1.1201 0.5876 0.123 Uiso 1 1 calc R
H35C H -0.1079 1.1690 0.6105 0.123 Uiso 1 1 calc R

loop_
_atom_site_aniso_label
_atom_site_aniso_U_11
_atom_site_aniso_U_22
_atom_site_aniso_U_33
_atom_site_aniso_U_23
_atom_site_aniso_U_13
_atom_site_aniso_U_12
O1 0.0745(10) 0.0496(9) 0.0249(6) 0.0037(6) 0.0040(6) -0.0244(8)
O2 0.0423(7) 0.0337(7) 0.0369(6) -0.0024(5) 0.0099(5) -0.0077(6)
O3 0.0424(8) 0.0470(9) 0.0625(9) 0.0043(7) -0.0076(7) 0.0152(7)
O4 0.0671(10) 0.0380(8) 0.0468(8) -0.0080(6) 0.0125(7) 0.0112(7)
N1 0.0267(7) 0.0349(8) 0.0314(7) 0.0063(6) 0.0049(5) 0.0010(6)
C1 0.0495(12) 0.0460(11) 0.0307(9) 0.0052(8) 0.0090(8) -0.0083(9)
C2 0.0361(9) 0.0343(9) 0.0258(8) 0.0012(7) 0.0034(7) 0.0002(8)
C3 0.0367(9) 0.0324(9) 0.0256(8) -0.0025(7) 0.0011(6) -0.0052(8)
C4 0.0277(8) 0.0269(9) 0.0275(8) 0.0007(6) 0.0030(6) 0.0038(7)
C5 0.0310(9) 0.0291(8) 0.0257(7) 0.0010(7) 0.0025(6) -0.0025(7)
C6 0.0267(8) 0.0282(8) 0.0268(7) -0.0037(6) 0.0006(6) 0.0013(7)
C7 0.0336(9) 0.0242(8) 0.0247(8) -0.0032(6) 0.0009(6) -0.0002(7)
C8 0.0294(8) 0.0236(8) 0.0281(8) 0.0019(6) 0.0003(6) -0.0039(6)
C9 0.0376(9) 0.0272(8) 0.0254(8) 0.0018(7) 0.0006(7) -0.0049(7)
C10 0.0422(10) 0.0280(8) 0.0252(8) -0.0024(7) 0.0032(7) -0.0050(8)
C11 0.0412(10) 0.0276(9) 0.0280(8) -0.0037(7) 0.0067(7) -0.0044(7)
C12 0.0307(9) 0.0278(9) 0.0354(9) 0.0007(7) 0.0043(7) -0.0021(7)
C13 0.0388(10) 0.0337(10) 0.0328(8) -0.0067(7) 0.0022(7) -0.0058(8)
C14 0.0386(10) 0.0343(9) 0.0268(8) -0.0030(7) 0.0045(7) -0.0009(8)
C15 0.0469(10) 0.0311(9) 0.0246(8) 0.0035(7) 0.0027(7) -0.0110(8)
C16 0.0630(13) 0.0346(10) 0.0274(8) 0.0004(7) 0.0074(8) -0.0086(9)
C17 0.115(2) 0.0356(11) 0.0317(9) -0.0057(8) 0.0147(12) -0.0175(13)
C18 0.105(2) 0.0623(15) 0.0353(10) -0.0019(11) -0.0045(12) -0.0493(16)
C19 0.0706(15) 0.0737(16) 0.0298(9) 0.0044(10) -0.0077(9) -0.0382(14)
C20 0.0461(11) 0.0557(12) 0.0255(8) 0.0089(8) -0.0044(8) -0.0193(10)
C21 0.0365(10) 0.0741(15) 0.0361(10) 0.0102(10) -0.0069(8) -0.0017(11)
C22 0.0302(9) 0.0345(9) 0.0318(8) 0.0066(7) 0.0009(7) 0.0016(7)
C23 0.0317(9) 0.0317(9) 0.0291(8) 0.0022(7) 0.0002(6) -0.0036(7)
C24 0.0502(11) 0.0349(10) 0.0295(8) -0.0007(7) 0.0076(7) -0.0038(8)
C25 0.0562(13) 0.0497(12) 0.0398(10) -0.0041(9) 0.0211(9) -0.0014(10)
C26 0.0487(12) 0.0394(10) 0.0476(11) 0.0023(9) 0.0206(9) 0.0093(9)
C27 0.0317(10) 0.0554(12) 0.0511(11) 0.0083(9) 0.0153(8) 0.0033(9)
C28 0.0272(9) 0.0571(12) 0.0450(11) 0.0078(9) 0.0061(8) 0.0055(9)
C29 0.0522(12) 0.0292(9) 0.0453(11) 0.0009(8) 0.0153(9) 0.0017(9)
C30 0.0469(11) 0.0384(10) 0.0290(8) 0.0014(7) -0.0041(8) -0.0034(8)
C31 0.0455(11) 0.0431(11) 0.0378(9) 0.0074(8) -0.0158(8) -0.0008(9)
C32 0.0349(10) 0.0310(9) 0.0465(10) 0.0048(8) -0.0039(8) 0.0012(8)
C33 0.0371(11) 0.0438(12) 0.0721(14) 0.0004(10) 0.0072(10) 0.0085(9)
C34 0.0353(9) 0.0303(9) 0.0309(8) 0.0001(7) 0.0002(7) -0.0005(7)
C35 0.086(2) 0.0376(14) 0.130(3) 0.0120(14) 0.066(2) 0.0130(13)

loop_
_atom_type_symbol
_atom_type_description
_atom_type_scat_dispersion_real
_atom_type_scat_dispersion_imag
_atom_type_scat_source
C C 0.0181 0.0091 'International Tables Vol C Tables 4.2.6.8 and 6.1.1.4'
H H 0.0000 0.0000 'International Tables Vol C Tables 4.2.6.8 and 6.1.1.4'
N N 0.0311 0.0180 'International Tables Vol C Tables 4.2.6.8 and 6.1.1.4'
O O 0.0492 0.0322 'International Tables Vol C Tables 4.2.6.8 and 6.1.1.4'

loop_
_geom_angle_atom_site_label_1
_geom_angle_atom_site_label_2
_geom_angle_atom_site_label_3
_geom_angle
C2 O1 C1 117.92(14)
C32 O3 C33 116.49(16)
C16 O4 C35 117.6(2)
C28 N1 C23 116.07(14)
C28 N1 C22 113.43(13)
C23 N1 C22 113.37(13)
O1 C2 C12 124.38(16)
O1 C2 C3 115.27(15)
C12 C2 C3 120.33(15)
C4 C3 C2 120.67(15)
C3 C4 C14 118.97(16)
C3 C4 C5 122.23(15)
C14 C4 C5 118.77(14)
C6 C5 C15 110.32(14)
C6 C5 C4 109.89(13)
C15 C5 C4 113.09(13)
C6 C5 C22 112.10(13)
C15 C5 C22 102.25(14)
C4 C5 C22 109.03(13)
C7 C6 C5 121.45(15)
C6 C7 C8 120.21(15)
C6 C7 C23 117.09(14)
C8 C7 C23 122.31(14)
C34 C8 C9 120.32(15)
C34 C8 C7 118.34(15)
C9 C8 C7 121.26(16)
C30 C9 C8 117.82(17)
C30 C9 C10 121.40(16)
C8 C9 C10 120.78(15)
C24 C10 C9 122.85(16)
C24 C10 C11 118.34(17)
C9 C10 C11 118.68(14)
O2 C11 C10 121.33(17)
O2 C11 C29 121.01(16)
C10 C11 C29 117.42(15)
C2 C12 C13 118.62(16)
C14 C13 C12 121.39(16)
C13 C14 C4 120.00(15)
C20 C15 C16 120.47(18)
C20 C15 C5 112.01(17)
C16 C15 C5 127.47(17)
O4 C16 C15 116.73(17)
O4 C16 C17 124.3(2)
C15 C16 C17 119.0(2)
C18 C17 C16 119.4(2)
C19 C18 C17 121.7(2)
C18 C19 C20 118.5(2)
C15 C20 C19 121.0(2)
C15 C20 C21 110.81(17)
C19 C20 C21 128.2(2)
C20 C21 C22 105.38(16)
N1 C22 C21 115.89(15)
N1 C22 C5 112.39(13)
C21 C22 C5 104.28(14)
N1 C23 C7 106.69(14)
C10 C24 C25 123.89(17)
C24 C25 C26 110.35(15)
C29 C26 C25 107.53(18)
C29 C26 C27 116.49(15)
C25 C26 C27 109.20(17)
C28 C27 C26 119.21(17)
N1 C28 C27 114.43(15)
C11 C29 C26 115.49(16)
C31 C30 C9 121.39(17)
C30 C31 C32 120.24(16)
O3 C32 C34 123.88(18)
O3 C32 C31 116.52(17)
C34 C32 C31 119.60(18)
C32 C34 C8 120.63(17)

loop_
_geom_bond_atom_site_label_1
_geom_bond_atom_site_label_2
_geom_bond_distance
O1 C2 1.363(2)
O1 C1 1.420(2)
O2 C11 1.218(2)
O3 C32 1.369(2)
O3 C33 1.413(3)
O4 C16 1.359(3)
O4 C35 1.410(3)
N1 C28 1.460(2)
N1 C23 1.461(2)
N1 C22 1.470(2)
C2 C12 1.383(3)
C2 C3 1.395(2)
C3 C4 1.384(2)
C4 C14 1.394(3)
C4 C5 1.532(2)
C5 C6 1.507(2)
C5 C15 1.524(2)
C5 C22 1.591(2)
C6 C7 1.321(2)
C7 C8 1.485(2)
C7 C23 1.504(2)
C8 C34 1.393(3)
C8 C9 1.403(2)
C9 C30 1.402(2)
C9 C10 1.477(3)
C10 C24 1.343(3)
C10 C11 1.495(2)
C11 C29 1.500(3)
C12 C13 1.391(2)
C13 C14 1.378(3)
C15 C20 1.379(3)
C15 C16 1.389(3)
C16 C17 1.400(3)
C17 C18 1.388(4)
C18 C19 1.376(4)
C19 C20 1.387(3)
C20 C21 1.488(3)
C21 C22 1.549(3)
C24 C25 1.492(3)
C25 C26 1.531(3)
C26 C29 1.527(3)
C26 C27 1.544(3)
C27 C28 1.530(3)
C30 C31 1.377(3)
C31 C32 1.386(3)
C32 C34 1.380(3)
